data_7056411
loop_
_publ_author_name
'Liu, Tianlin'
'Qi, Xiujuan'
'Wang, Kangcai'
'Zhang, Jiaheng'
'Zhang, Wenquan'
'Zhang, Qinghua'

_publ_section_title
;
 Green primary energetic materials based on
 N-(3-nitro-1-(trinitromethyl)-1H-1,2,4-triazol-5-yl)nitramide
;
_journal_name_full 'New J. Chem.'
_journal_paper_doi 10.1039/C7NJ01917C
_journal_year 2017
_chemical_formula_moiety 'C3 N9 O10, C H4 N5'
_chemical_formula_sum 'C4 H4 N14 O10'
_chemical_formula_weight 408.21
_chemical_name_systematic
;
 ?
;
_space_group_crystal_system monoclinic
_space_group_IT_number 15
_space_group_name_Hall '-C 2yc'
_space_group_name_H-M_alt 'C 1 2/c 1'
_symmetry_space_group_name_Hall '-C 2yc'
_symmetry_space_group_name_H-M 'C 1 2/c 1'
_atom_sites_solution_hydrogens difmap
_atom_sites_solution_primary direct
_audit_creation_date 2016-12-23
_audit_creation_method
;
Olex2 1.2-beta
(compiled 2016.12.12 svn.r3370 for OlexSys, GUI svn.r5282)
;
_audit_update_record
;
2016-12-26 deposited with the CCDC.
2017-07-12 downloaded from the CCDC.
;
_cell_angle_alpha 90
_cell_angle_beta 98.056(17)
_cell_angle_gamma 90
_cell_formula_units_Z 8
_cell_length_a 12.264(5)
_cell_length_b 20.048(7)
_cell_length_c 12.605(5)
_cell_measurement_reflns_used 1434
_cell_measurement_temperature 296.15
_cell_measurement_theta_max 24.927
_cell_measurement_theta_min 2.396
_cell_volume 3069(2)
_computing_cell_refinement 'SAINT v7.68A (Bruker, 2009)'
_computing_data_reduction 'SAINT v7.68A (Bruker, 2009)'
_computing_molecular_graphics 'Olex2 (Dolomanov et al., 2009)'
_computing_publication_material 'Olex2 (Dolomanov et al., 2009)'
_computing_structure_refinement 'XL (Sheldrick, 2008)'
_computing_structure_solution 'SIR2004 (Burla et al., 2007)'
_diffrn_ambient_temperature 296.15
_diffrn_measured_fraction_theta_full 0.961
_diffrn_measured_fraction_theta_max 0.986
_diffrn_measurement_device_type 'CCD area detector'
_diffrn_measurement_method 'phi and omega scans'
_diffrn_radiation_monochromator graphite
_diffrn_radiation_type MoK\a
_diffrn_radiation_wavelength 0.71073
_diffrn_reflns_av_R_equivalents 0.0942
_diffrn_reflns_av_unetI/netI 0.0991
_diffrn_reflns_Laue_measured_fraction_full 0.961
_diffrn_reflns_Laue_measured_fraction_max 0.986
_diffrn_reflns_limit_h_max 14
_diffrn_reflns_limit_h_min -14
_diffrn_reflns_limit_k_max 19
_diffrn_reflns_limit_k_min -23
_diffrn_reflns_limit_l_max 14
_diffrn_reflns_limit_l_min -14
_diffrn_reflns_number 8923
_diffrn_reflns_point_group_measured_fraction_full 0.961
_diffrn_reflns_point_group_measured_fraction_max 0.986
_diffrn_reflns_theta_full 25.242
_diffrn_reflns_theta_max 25.003
_diffrn_reflns_theta_min 1.961
_exptl_absorpt_coefficient_mu 0.169
_exptl_absorpt_correction_T_max 0.7456
_exptl_absorpt_correction_T_min 0.4587
_exptl_absorpt_correction_type multi-scan
_exptl_absorpt_process_details
'SADABS-2008/1 (Bruker,2008) was used for absorption correction. wR2(int) was 0.1637 before and 0.0766 after correction. The Ratio of minimum to maximum transmission is 0.6152. The \l/2 correction factor is 0.0015.'
_exptl_crystal_colour 'clear whiteish colourless'
_exptl_crystal_colour_lustre clear
_exptl_crystal_colour_modifier whiteish
_exptl_crystal_colour_primary colourless
_exptl_crystal_density_diffrn 1.767
_exptl_crystal_description block
_exptl_crystal_F_000 1648
_exptl_crystal_size_max 0.3
_exptl_crystal_size_mid 0.15
_exptl_crystal_size_min 0.12
_refine_diff_density_max 0.344
_refine_diff_density_min -0.222
_refine_diff_density_rms 0.058
_refine_ls_extinction_method none
_refine_ls_goodness_of_fit_ref 1.001
_refine_ls_hydrogen_treatment refall
_refine_ls_matrix_type full
_refine_ls_number_parameters 317
_refine_ls_number_reflns 2668
_refine_ls_number_restraints 132
_refine_ls_restrained_S_all 0.995
_refine_ls_R_factor_all 0.1142
_refine_ls_R_factor_gt 0.0534
_refine_ls_shift/su_max 0.000
_refine_ls_shift/su_mean 0.000
_refine_ls_structure_factor_coef Fsqd
_refine_ls_weighting_details 'w=1/[\s^2^(Fo^2^)+(0.0595P)^2^] where P=(Fo^2^+2Fc^2^)/3'
_refine_ls_weighting_scheme calc
_refine_ls_wR_factor_gt 0.1195
_refine_ls_wR_factor_ref 0.1469
_reflns_Friedel_coverage 0.000
_reflns_number_gt 1494
_reflns_number_total 2668
_reflns_threshold_expression 'I > 2\s(I)'
_cod_data_source_file c7nj01917c2.cif
_cod_data_source_block a
_cod_database_code 7056411
_shelxl_version_number 2014-3
_shelx_space_group_comment
;
The symmetry employed for this shelxl refinement is uniquely defined
by the following loop, which should always be used as a source of
symmetry information in preference to the above space-group names.
They are only intended as comments.
;
_olex2_refinement_description
;
1. Rigid bond restraints
 All non-hydrogen atoms
 with sigma for 1-2 distances of 0.01 and sigma for 1-3 distances of 0.01
2. Uiso/Uaniso restraints and constraints
Uanis(N12A) \\sim Ueq, Uanis(N13A) \\sim Ueq, Uanis(N14A) \\sim Ueq: with sigma
of 0.005 and sigma for terminal atoms of 0.01
Uanis(O9A) \\sim Ueq: with sigma of 0.005 and sigma for terminal atoms of 0.01
Uanis(O5A) \\sim Ueq: with sigma of 0.005 and sigma for terminal atoms of 0.01
Uanis(N12) \\sim Ueq, Uanis(N13) \\sim Ueq, Uanis(N14) \\sim Ueq: with sigma of
0.005 and sigma for terminal atoms of 0.01
3. Others
 Sof(N14A)=Sof(N13A)=Sof(N12A)=1-FVAR(1)
 Sof(N14)=Sof(N12)=Sof(N13)=FVAR(1)
 Sof(O9A)=1-FVAR(2)
 Sof(O9)=FVAR(2)
 Sof(O5A)=1-FVAR(3)
 Sof(O5)=FVAR(3)
;
_olex2_submission_special_instructions 'No special instructions were received'

loop_
_space_group_symop_operation_xyz
'x, y, z'
'-x, y, -z+1/2'
'x+1/2, y+1/2, z'
'-x+1/2, y+1/2, -z+1/2'
'-x, -y, -z'
'x, -y, z-1/2'
'-x+1/2, -y+1/2, -z'
'x+1/2, -y+1/2, z-1/2'

loop_
_atom_site_label
_atom_site_type_symbol
_atom_site_fract_x
_atom_site_fract_y
_atom_site_fract_z
_atom_site_U_iso_or_equiv
_atom_site_adp_type
_atom_site_occupancy
_atom_site_site_symmetry_order
_atom_site_calc_flag
_atom_site_refinement_flags_adp
_atom_site_refinement_flags_occupancy
_atom_site_disorder_assembly
_atom_site_disorder_group
O4 O 0.62275(19) 0.20716(12) 0.73619(18) 0.0530(7) Uani 1 1 d U . . .
O3 O 0.7369(2) 0.28167(12) 0.81051(18) 0.0622(8) Uani 1 1 d U . . .
N2 N 0.75187(19) 0.39915(13) 0.7150(2) 0.0376(6) Uani 1 1 d U . . .
N5 N 0.6346(2) 0.30117(14) 0.6498(2) 0.0413(7) Uani 1 1 d U . . .
N6 N 0.6671(2) 0.26364(15) 0.7345(2) 0.0418(7) Uani 1 1 d U . . .
N3 N 0.6483(2) 0.39944(14) 0.5572(2) 0.0408(7) Uani 1 1 d U . . .
N4 N 0.7013(2) 0.46061(14) 0.5637(2) 0.0448(7) Uani 1 1 d U . . .
O1 O 0.8696(2) 0.50711(14) 0.7951(2) 0.0775(9) Uani 1 1 d U . . .
N10 N 0.3354(3) 0.18504(17) 0.5285(3) 0.0542(8) Uani 1 1 d U . . .
N1 N 0.8312(2) 0.51039(16) 0.7007(3) 0.0529(8) Uani 1 1 d U . . .
N8 N 0.5780(3) 0.43445(19) 0.3788(2) 0.0578(9) Uani 1 1 d U . . .
O2 O 0.8479(3) 0.55418(16) 0.6405(3) 0.0871(10) Uani 1 1 d U . . .
N7 N 0.6114(3) 0.31311(18) 0.4201(3) 0.0645(9) Uani 1 1 d U . . .
C2 C 0.6810(2) 0.36230(17) 0.6491(2) 0.0358(7) Uani 1 1 d U . . .
C4 C 0.4177(2) 0.15688(16) 0.4923(2) 0.0378(8) Uani 1 1 d U . . .
C1 C 0.7587(2) 0.45540(16) 0.6583(3) 0.0385(8) Uani 1 1 d U . . .
N9 N 0.4556(3) 0.37327(19) 0.4822(3) 0.0669(10) Uani 1 1 d U . . .
C3 C 0.5768(3) 0.38052(17) 0.4648(2) 0.0435(8) Uani 1 1 d U . . .
O6 O 0.7072(2) 0.30384(15) 0.4273(3) 0.0803(9) Uani 1 1 d U . . .
O5 O 0.5368(3) 0.2738(2) 0.3889(3) 0.0967(17) Uani 0.859(8) 1 d U P A 1
O7 O 0.6386(3) 0.4237(2) 0.3150(3) 0.1045(12) Uani 1 1 d U . . .
O8 O 0.5195(3) 0.48089(18) 0.3844(2) 0.0925(11) Uani 1 1 d U . . .
O9 O 0.3882(3) 0.3715(4) 0.3986(4) 0.102(3) Uani 0.821(14) 1 d U P B 1
O10 O 0.4348(2) 0.37665(16) 0.5698(3) 0.0841(9) Uani 1 1 d U . . .
N11 N 0.4193(2) 0.12932(15) 0.3974(2) 0.0468(8) Uani 1 1 d U . . .
N14 N 0.5186(11) 0.1460(8) 0.5471(9) 0.042(2) Uani 0.63(4) 1 d U P C 1
N12 N 0.5211(8) 0.0993(8) 0.3976(10) 0.052(2) Uani 0.63(4) 1 d U P C 1
N13 N 0.5821(7) 0.1125(8) 0.4847(9) 0.054(3) Uani 0.63(4) 1 d U P C 1
N14A N 0.5266(17) 0.1616(11) 0.5313(18) 0.040(4) Uani 0.37(4) 1 d U P C 2
N13A N 0.5865(12) 0.1364(13) 0.4614(15) 0.054(4) Uani 0.37(4) 1 d U P C 2
N12A N 0.5238(13) 0.1209(12) 0.3746(14) 0.047(4) Uani 0.37(4) 1 d U P C 2
H10A H 0.339(3) 0.1916(19) 0.601(4) 0.068(12) Uiso 1 1 d . . . .
H10B H 0.268(4) 0.179(2) 0.490(4) 0.101(17) Uiso 1 1 d . . . .
H11 H 0.362(3) 0.122(2) 0.340(3) 0.079(13) Uiso 1 1 d . . . .
H14 H 0.557(5) 0.166(3) 0.615(5) 0.13(2) Uiso 1 1 d . . . .
O9A O 0.417(2) 0.3226(18) 0.432(2) 0.109(8) Uani 0.179(14) 1 d U P B 2
O5A O 0.580(2) 0.3140(12) 0.3153(17) 0.082(7) Uani 0.141(8) 1 d U P A 2

loop_
_atom_site_aniso_label
_atom_site_aniso_U_11
_atom_site_aniso_U_22
_atom_site_aniso_U_33
_atom_site_aniso_U_23
_atom_site_aniso_U_13
_atom_site_aniso_U_12
O4 0.0672(15) 0.0490(17) 0.0390(13) 0.0041(11) -0.0055(11) -0.0224(13)
O3 0.0759(16) 0.0642(19) 0.0379(13) 0.0089(12) -0.0218(13) -0.0272(14)
N2 0.0357(13) 0.0402(18) 0.0352(14) -0.0001(12) -0.0012(12) 0.0002(11)
N5 0.0429(14) 0.0464(19) 0.0315(14) 0.0090(12) -0.0065(12) -0.0067(13)
N6 0.0433(14) 0.048(2) 0.0324(14) 0.0031(13) 0.0006(12) -0.0074(13)
N3 0.0397(14) 0.0449(19) 0.0354(14) 0.0073(12) -0.0035(12) -0.0019(12)
N4 0.0366(13) 0.047(2) 0.0488(16) 0.0100(13) 0.0001(13) 0.0031(12)
O1 0.088(2) 0.068(2) 0.0674(19) -0.0033(15) -0.0212(17) -0.0205(15)
N10 0.0557(19) 0.068(2) 0.0392(18) -0.0051(15) 0.0079(16) 0.0158(16)
N1 0.0452(16) 0.047(2) 0.063(2) 0.0073(16) -0.0076(15) -0.0025(13)
N8 0.0582(19) 0.072(3) 0.0390(17) 0.0112(16) -0.0081(15) -0.0053(17)
O2 0.097(2) 0.061(2) 0.096(2) 0.0301(18) -0.0132(19) -0.0264(17)
N7 0.072(2) 0.069(3) 0.0471(18) -0.0054(16) -0.0104(18) 0.0030(19)
C2 0.0326(15) 0.043(2) 0.0308(16) 0.0049(14) 0.0005(13) 0.0024(14)
C4 0.0417(16) 0.036(2) 0.0350(17) -0.0001(14) 0.0018(14) 0.0025(14)
C1 0.0335(15) 0.038(2) 0.0426(18) 0.0062(15) -0.0013(14) 0.0031(13)
N9 0.0451(17) 0.088(3) 0.065(2) 0.010(2) 0.0012(18) -0.0093(16)
C3 0.0415(16) 0.052(2) 0.0339(17) 0.0044(15) -0.0048(14) 0.0014(14)
O6 0.0713(19) 0.086(2) 0.085(2) -0.0130(17) 0.0151(17) 0.0210(16)
O5 0.112(3) 0.076(3) 0.095(3) -0.022(2) -0.015(2) -0.032(2)
O7 0.104(2) 0.150(3) 0.065(2) 0.042(2) 0.0286(19) 0.009(2)
O8 0.121(3) 0.076(2) 0.073(2) 0.0158(17) -0.016(2) 0.028(2)
O9 0.048(2) 0.155(7) 0.091(3) 0.012(3) -0.031(2) -0.011(2)
O10 0.0564(16) 0.112(3) 0.088(2) 0.0170(19) 0.0258(17) 0.0111(16)
N11 0.0384(14) 0.061(2) 0.0390(16) -0.0161(14) -0.0003(13) 0.0036(13)
N14 0.042(3) 0.047(5) 0.036(3) 0.005(3) -0.008(2) -0.004(3)
N12 0.046(3) 0.055(5) 0.055(4) -0.009(3) 0.006(3) 0.007(3)
N13 0.042(3) 0.060(5) 0.057(4) -0.002(3) -0.004(3) 0.004(3)
N14A 0.040(4) 0.036(6) 0.040(5) -0.002(4) -0.006(4) -0.008(4)
N13A 0.045(4) 0.060(6) 0.057(5) -0.001(4) 0.001(3) -0.003(4)
N12A 0.043(4) 0.052(6) 0.047(5) -0.007(4) 0.004(3) 0.003(4)
O9A 0.094(10) 0.105(11) 0.121(11) -0.008(8) -0.011(8) -0.030(8)
O5A 0.101(10) 0.084(11) 0.058(7) -0.017(7) -0.001(7) 0.020(8)

loop_
_atom_type_symbol
_atom_type_description
_atom_type_scat_dispersion_real
_atom_type_scat_dispersion_imag
_atom_type_scat_source
C C 0.0033 0.0016 'International Tables Vol C Tables 4.2.6.8 and 6.1.1.4'
H H 0.0000 0.0000 'International Tables Vol C Tables 4.2.6.8 and 6.1.1.4'
N N 0.0061 0.0033 'International Tables Vol C Tables 4.2.6.8 and 6.1.1.4'
O O 0.0106 0.0060 'International Tables Vol C Tables 4.2.6.8 and 6.1.1.4'

loop_
_geom_angle_atom_site_label_1
_geom_angle_atom_site_label_2
_geom_angle_atom_site_label_3
_geom_angle
C2 N2 C1 102.5(3)
N6 N5 C2 116.2(3)
O4 N6 N5 116.4(3)
O3 N6 O4 120.0(3)
O3 N6 N5 123.6(3)
N4 N3 C2 110.3(2)
N4 N3 C3 121.4(2)
C2 N3 C3 128.3(3)
C1 N4 N3 99.9(2)
C4 N10 H10A 119(2)
C4 N10 H10B 117(3)
H10A N10 H10B 118(4)
O1 N1 C1 116.5(3)
O2 N1 O1 125.6(3)
O2 N1 C1 118.0(3)
O7 N8 C3 114.8(3)
O8 N8 C3 116.5(3)
O8 N8 O7 128.7(4)
O6 N7 C3 115.5(3)
O6 N7 O5 127.8(4)
O6 N7 O5A 103.2(11)
O5 N7 C3 116.5(4)
O5A N7 C3 107.2(10)
N2 C2 N5 137.2(3)
N2 C2 N3 108.0(3)
N5 C2 N3 114.8(3)
N10 C4 N11 127.9(3)
N10 C4 N14 126.5(6)
N10 C4 N14A 128.1(9)
N11 C4 N14 105.5(6)
N11 C4 N14A 102.6(9)
N2 C1 N1 121.1(3)
N4 C1 N2 119.2(3)
N4 C1 N1 119.7(3)
O9 N9 C3 115.0(4)
O10 N9 C3 118.1(3)
O10 N9 O9 126.4(4)
O10 N9 O9A 114.0(13)
O9A N9 C3 107.8(12)
N3 C3 N8 109.2(3)
N3 C3 N7 111.5(3)
N3 C3 N9 114.2(3)
N8 C3 N7 109.1(3)
N8 C3 N9 105.8(3)
N9 C3 N7 106.8(3)
C4 N11 N12 107.9(5)
C4 N11 N12A 112.2(7)
C4 N11 H11 131(3)
N12 N11 H11 120(3)
N12A N11 H11 116(3)
C4 N14 N13 110.1(8)
C4 N14 H14 131(3)
N13 N14 H14 117(3)
N13 N12 N11 109.5(7)
N12 N13 N14 106.7(8)
C4 N14A H14 123(4)
N13A N14A C4 109.9(15)
N13A N14A H14 123(4)
N12A N13A N14A 109.7(15)
N13A N12A N11 105.0(12)

loop_
_geom_bond_atom_site_label_1
_geom_bond_atom_site_label_2
_geom_bond_distance
O4 N6 1.257(3)
O3 N6 1.246(3)
N2 C2 1.337(4)
N2 C1 1.344(4)
N5 N6 1.321(4)
N5 C2 1.352(4)
N3 N4 1.385(4)
N3 C2 1.389(4)
N3 C3 1.408(4)
N4 C1 1.302(4)
O1 N1 1.220(4)
N10 C4 1.295(4)
N10 H10A 0.92(4)
N10 H10B 0.91(5)
N1 O2 1.197(4)
N1 C1 1.468(4)
N8 C3 1.533(5)
N8 O7 1.189(4)
N8 O8 1.184(4)
N7 C3 1.547(5)
N7 O6 1.180(4)
N7 O5 1.230(5)
N7 O5A 1.32(2)
C4 N11 1.319(4)
C4 N14 1.348(12)
C4 N14A 1.36(2)
N9 C3 1.539(5)
N9 O9 1.245(5)
N9 O10 1.169(4)
N9 O9A 1.25(2)
N11 N12 1.386(10)
N11 N12A 1.364(16)
N11 H11 0.94(4)
N14 N13 1.360(14)
N14 H14 1.00(6)
N12 N13 1.267(11)
N14A N13A 1.32(3)
N14A H14 1.07(6)
N13A N12A 1.284(19)
